data_7159734
loop_
_publ_author_name
'Shahid, M.'
'Muthuraja, Perumal'
'Gopinath, Purushothaman'

_publ_section_title
;
 Substituent-controlled regioselective arylation of carbazoles using dual
 catalysis.
;
_journal_issue 4
_journal_name_full 'Organic &amp; biomolecular chemistry'
_journal_page_first 753
_journal_page_last 758
_journal_paper_doi 10.1039/d3ob01827j
_journal_volume 22
_journal_year 2024
_chemical_formula_moiety 'C23 H17 N3 O'
_chemical_formula_sum 'C23 H17 N3 O'
_chemical_formula_weight 351.39
_space_group_crystal_system monoclinic
_space_group_IT_number 14
_space_group_name_Hall '-P 2ybc'
_space_group_name_H-M_alt 'P 1 21/c 1'
_atom_sites_solution_hydrogens geom
_audit_creation_date 2023-04-04
_audit_creation_method
;
Olex2 1.3
(compiled 2020.11.12 svn.r5f609507 for OlexSys, GUI svn.r6272)
;
_audit_update_record
;
2023-06-06 deposited with the CCDC.	2023-12-18 downloaded from the CCDC.
;
_cell_angle_alpha 90
_cell_angle_beta 97.192(2)
_cell_angle_gamma 90
_cell_formula_units_Z 4
_cell_length_a 7.3575(5)
_cell_length_b 19.3150(15)
_cell_length_c 12.3105(9)
_cell_measurement_reflns_used 9882
_cell_measurement_temperature 150(2)
_cell_measurement_theta_max 23.99
_cell_measurement_theta_min 2.69
_cell_volume 1735.7(2)
_computing_cell_refinement 'SAINT V8.40B (?, 2016)'
_computing_data_reduction 'SAINT V8.40B (?, 2016)'
_computing_molecular_graphics 'Olex2 1.3 (Dolomanov et al., 2009)'
_computing_publication_material 'Olex2 1.3 (Dolomanov et al., 2009)'
_computing_structure_refinement 'XL  (Sheldrick, 2008)'
_computing_structure_solution 'SHELXT 2018/2 (Sheldrick, 2018)'
_diffrn_ambient_temperature 150.0
_diffrn_measured_fraction_theta_full 0.999
_diffrn_measured_fraction_theta_max 0.999
_diffrn_measurement_device_type 'Bruker D8 venture'
_diffrn_measurement_method '\f and \w scans'
_diffrn_radiation_type MoK\a
_diffrn_radiation_wavelength 0.71073
_diffrn_reflns_av_R_equivalents 0.0794
_diffrn_reflns_av_unetI/netI 0.0248
_diffrn_reflns_Laue_measured_fraction_full 0.999
_diffrn_reflns_Laue_measured_fraction_max 0.999
_diffrn_reflns_limit_h_max 8
_diffrn_reflns_limit_h_min -8
_diffrn_reflns_limit_k_max 23
_diffrn_reflns_limit_k_min -22
_diffrn_reflns_limit_l_max 14
_diffrn_reflns_limit_l_min -14
_diffrn_reflns_number 95588
_diffrn_reflns_point_group_measured_fraction_full 0.999
_diffrn_reflns_point_group_measured_fraction_max 0.999
_diffrn_reflns_theta_full 25.045
_diffrn_reflns_theta_max 25.045
_diffrn_reflns_theta_min 2.109
_diffrn_source_current 1.4
_diffrn_source_power 0.07
_diffrn_source_voltage 50.0
_diffrn_standards_number 0
_exptl_absorpt_coefficient_mu 0.084
_exptl_absorpt_correction_T_max 0.7452
_exptl_absorpt_correction_T_min 0.6865
_exptl_absorpt_correction_type none
_exptl_absorpt_process_details
;
SADABS-2016/2 (Bruker,2016/2) was used for absorption correction.
wR2(int) was 0.1366 before and 0.0813 after correction.
The Ratio of minimum to maximum transmission is 0.9212.
The \l/2 correction factor is Not present.
;
_exptl_crystal_colour colourless
_exptl_crystal_density_diffrn 1.345
_exptl_crystal_description needle
_exptl_crystal_F_000 736
_refine_diff_density_max 0.283
_refine_diff_density_min -0.162
_refine_diff_density_rms 0.036
_refine_ls_extinction_method none
_refine_ls_goodness_of_fit_ref 1.020
_refine_ls_hydrogen_treatment constr
_refine_ls_matrix_type full
_refine_ls_number_parameters 245
_refine_ls_number_reflns 3073
_refine_ls_number_restraints 0
_refine_ls_restrained_S_all 1.020
_refine_ls_R_factor_all 0.0490
_refine_ls_R_factor_gt 0.0369
_refine_ls_shift/su_max 0.000
_refine_ls_shift/su_mean 0.000
_refine_ls_structure_factor_coef Fsqd
_refine_ls_weighting_details 'w=1/[\s^2^(Fo^2^)+(0.0500P)^2^+0.5015P] where P=(Fo^2^+2Fc^2^)/3'
_refine_ls_weighting_scheme calc
_refine_ls_wR_factor_gt 0.0930
_refine_ls_wR_factor_ref 0.1008
_reflns_Friedel_coverage 0.000
_reflns_number_gt 2476
_reflns_number_total 3073
_reflns_threshold_expression 'I > 2\s(I)'
_cod_data_source_file d3ob01827j2.cif
_cod_data_source_block mo_sk_111_0m_a
_cod_depositor_comments 'Adding full bibliography for 7159731--7159734.cif.'
_cod_database_code 7159734
_shelx_shelxl_version_number 2018/3
_shelx_space_group_comment
;
The symmetry employed for this shelxl refinement is uniquely defined
by the following loop, which should always be used as a source of
symmetry information in preference to the above space-group names.
They are only intended as comments.
;
_olex2_refinement_description
;
1. Fixed Uiso
 At 1.2 times of:
  All C(H) groups
 At 1.5 times of:
  All C(H,H,H) groups
2.a Aromatic/amide H refined with riding coordinates:
 C2(H2), C3(H3), C4(H4), C5(H5), C6(H6), C11(H11), C12(H12), C16(H16),
 C17(H17), C18(H18), C20(H20), C21(H21), C22(H22), C23(H23)
2.b Idealised Me refined as rotating group:
 C19(H19A,H19B,H19C)
;
_olex2_submission_special_instructions 'No special instructions were received'

loop_
_space_group_symop_operation_xyz
'x, y, z'
'-x, y+1/2, -z+1/2'
'-x, -y, -z'
'x, -y-1/2, z-1/2'

loop_
_atom_site_label
_atom_site_type_symbol
_atom_site_fract_x
_atom_site_fract_y
_atom_site_fract_z
_atom_site_U_iso_or_equiv
_atom_site_adp_type
_atom_site_occupancy
_atom_site_site_symmetry_order
_atom_site_calc_flag
_atom_site_refinement_flags_posn
_atom_site_refinement_flags_adp
_atom_site_refinement_flags_occupancy
_atom_site_disorder_assembly
_atom_site_disorder_group
O2 O 0.59503(16) 0.46663(6) 0.32947(11) 0.0528(3) Uani 1 1 d . . . . .
N1 N 0.19125(16) 0.64883(6) 0.33489(9) 0.0328(3) Uani 1 1 d . . . . .
N2 N -0.01865(17) 0.73844(6) 0.29983(10) 0.0355(3) Uani 1 1 d . . . . .
N3 N 0.10400(16) 0.70969(6) 0.48294(9) 0.0329(3) Uani 1 1 d . . . . .
C1 C 0.47999(19) 0.74062(8) 0.47761(12) 0.0365(4) Uani 1 1 d . . . . .
C2 C 0.5165(2) 0.76163(10) 0.58622(13) 0.0458(4) Uani 1 1 d . . . . .
H2 H 0.556299 0.728561 0.641213 0.055 Uiso 1 1 calc R U . . .
C3 C 0.4955(2) 0.82995(11) 0.61507(15) 0.0550(5) Uani 1 1 d . . . . .
H3 H 0.519295 0.843385 0.689732 0.066 Uiso 1 1 calc R U . . .
C4 C 0.4403(2) 0.87880(10) 0.53611(16) 0.0542(5) Uani 1 1 d . . . . .
H4 H 0.424785 0.925662 0.556515 0.065 Uiso 1 1 calc R U . . .
C5 C 0.4077(2) 0.85962(9) 0.42751(15) 0.0460(4) Uani 1 1 d . . . . .
H5 H 0.372218 0.893318 0.372729 0.055 Uiso 1 1 calc R U . . .
C6 C 0.4271(2) 0.79077(8) 0.39876(13) 0.0376(4) Uani 1 1 d . . . . .
H6 H 0.403754 0.777643 0.323939 0.045 Uiso 1 1 calc R U . . .
C7 C 0.5007(2) 0.66714(8) 0.44711(12) 0.0370(4) Uani 1 1 d . . . . .
C8 C 0.3688(2) 0.62912(8) 0.37966(12) 0.0342(3) Uani 1 1 d . . . . .
C9 C 0.4031(2) 0.56260(8) 0.34028(12) 0.0373(4) Uani 1 1 d . . . . .
C10 C 0.5717(2) 0.53061(8) 0.37318(14) 0.0425(4) Uani 1 1 d . . . . .
C11 C 0.6991(2) 0.56488(9) 0.44488(14) 0.0481(4) Uani 1 1 d . . . . .
H11 H 0.812103 0.543085 0.470602 0.058 Uiso 1 1 calc R U . . .
C12 C 0.6629(2) 0.63165(9) 0.48001(14) 0.0442(4) Uani 1 1 d . . . . .
H12 H 0.754154 0.654116 0.529119 0.053 Uiso 1 1 calc R U . . .
C13 C 0.1152(2) 0.59541(7) 0.26592(12) 0.0340(3) Uani 1 1 d . . . . .
C14 C 0.2433(2) 0.54135(8) 0.26765(12) 0.0374(4) Uani 1 1 d . . . . .
C15 C 0.08611(19) 0.70205(7) 0.37493(11) 0.0302(3) Uani 1 1 d . . . . .
C16 C -0.1134(2) 0.78955(8) 0.33973(13) 0.0371(4) Uani 1 1 d . . . . .
H16 H -0.193232 0.816568 0.289951 0.044 Uiso 1 1 calc R U . . .
C17 C -0.1007(2) 0.80476(8) 0.44944(12) 0.0358(4) Uani 1 1 d . . . . .
H17 H -0.165928 0.842324 0.475911 0.043 Uiso 1 1 calc R U . . .
C18 C 0.0115(2) 0.76281(8) 0.51907(12) 0.0344(3) Uani 1 1 d . . . . .
H18 H 0.023645 0.771912 0.595469 0.041 Uiso 1 1 calc R U . . .
C19 C 0.7620(3) 0.43098(10) 0.36758(16) 0.0623(6) Uani 1 1 d . . . . .
H19A H 0.757412 0.383982 0.337359 0.093 Uiso 1 1 calc R U . . .
H19B H 0.776625 0.428620 0.447720 0.093 Uiso 1 1 calc R U . . .
H19C H 0.865859 0.455980 0.343686 0.093 Uiso 1 1 calc R U . . .
C20 C -0.0560(2) 0.59149(8) 0.20561(12) 0.0389(4) Uani 1 1 d . . . . .
H20 H -0.142370 0.627981 0.206701 0.047 Uiso 1 1 calc R U . . .
C21 C -0.0972(2) 0.53260(8) 0.14367(13) 0.0441(4) Uani 1 1 d . . . . .
H21 H -0.213498 0.528755 0.100905 0.053 Uiso 1 1 calc R U . . .
C22 C 0.0284(3) 0.47879(9) 0.14270(14) 0.0476(4) Uani 1 1 d . . . . .
H22 H -0.003324 0.438987 0.099077 0.057 Uiso 1 1 calc R U . . .
C23 C 0.1979(2) 0.48237(8) 0.20392(14) 0.0451(4) Uani 1 1 d . . . . .
H23 H 0.282737 0.445371 0.202987 0.054 Uiso 1 1 calc R U . . .

loop_
_atom_site_aniso_label
_atom_site_aniso_U_11
_atom_site_aniso_U_22
_atom_site_aniso_U_33
_atom_site_aniso_U_23
_atom_site_aniso_U_13
_atom_site_aniso_U_12
O2 0.0503(7) 0.0410(7) 0.0711(8) 0.0118(6) 0.0234(6) 0.0163(5)
N1 0.0327(7) 0.0345(7) 0.0322(7) 0.0003(5) 0.0073(5) 0.0046(5)
N2 0.0371(7) 0.0364(7) 0.0329(7) 0.0003(5) 0.0034(5) 0.0047(6)
N3 0.0305(7) 0.0385(7) 0.0307(7) 0.0008(5) 0.0078(5) -0.0001(5)
C1 0.0250(8) 0.0493(9) 0.0364(8) -0.0011(7) 0.0088(6) -0.0015(6)
C2 0.0311(8) 0.0697(12) 0.0374(9) 0.0011(8) 0.0071(7) -0.0027(8)
C3 0.0401(10) 0.0799(14) 0.0468(10) -0.0227(10) 0.0126(8) -0.0089(9)
C4 0.0446(10) 0.0543(11) 0.0658(12) -0.0186(10) 0.0158(9) -0.0028(8)
C5 0.0368(9) 0.0448(10) 0.0579(11) -0.0022(8) 0.0117(8) 0.0009(7)
C6 0.0311(8) 0.0452(9) 0.0374(8) -0.0023(7) 0.0080(7) -0.0023(7)
C7 0.0314(8) 0.0451(9) 0.0363(8) 0.0079(7) 0.0113(7) 0.0023(7)
C8 0.0325(8) 0.0389(8) 0.0329(8) 0.0072(6) 0.0112(6) 0.0041(6)
C9 0.0382(9) 0.0355(8) 0.0413(9) 0.0091(7) 0.0172(7) 0.0043(7)
C10 0.0410(9) 0.0402(9) 0.0501(10) 0.0136(8) 0.0206(8) 0.0081(7)
C11 0.0343(9) 0.0529(10) 0.0597(11) 0.0196(9) 0.0155(8) 0.0117(8)
C12 0.0330(9) 0.0548(10) 0.0455(9) 0.0110(8) 0.0076(7) 0.0015(7)
C13 0.0416(8) 0.0321(8) 0.0301(7) 0.0017(6) 0.0113(6) 0.0007(6)
C14 0.0423(9) 0.0350(8) 0.0378(8) 0.0061(7) 0.0165(7) 0.0034(7)
C15 0.0272(7) 0.0320(8) 0.0322(8) 0.0007(6) 0.0071(6) -0.0008(6)
C16 0.0341(8) 0.0353(8) 0.0406(9) -0.0003(7) 0.0000(7) 0.0050(7)
C17 0.0321(8) 0.0339(8) 0.0421(9) -0.0048(7) 0.0079(7) 0.0002(6)
C18 0.0324(8) 0.0399(9) 0.0323(8) -0.0037(6) 0.0098(6) -0.0031(7)
C19 0.0649(12) 0.0599(12) 0.0668(12) 0.0236(10) 0.0265(10) 0.0321(10)
C20 0.0446(9) 0.0369(8) 0.0356(8) 0.0014(7) 0.0065(7) 0.0026(7)
C21 0.0523(10) 0.0390(9) 0.0410(9) -0.0009(7) 0.0057(8) -0.0042(8)
C22 0.0597(11) 0.0365(9) 0.0483(10) -0.0057(7) 0.0137(9) -0.0035(8)
C23 0.0551(11) 0.0315(8) 0.0528(10) 0.0006(7) 0.0229(9) 0.0028(7)

loop_
_atom_type_symbol
_atom_type_description
_atom_type_scat_dispersion_real
_atom_type_scat_dispersion_imag
_atom_type_scat_source
C C 0.0033 0.0016 'International Tables Vol C Tables 4.2.6.8 and 6.1.1.4'
H H 0.0000 0.0000 'International Tables Vol C Tables 4.2.6.8 and 6.1.1.4'
N N 0.0061 0.0033 'International Tables Vol C Tables 4.2.6.8 and 6.1.1.4'
O O 0.0106 0.0060 'International Tables Vol C Tables 4.2.6.8 and 6.1.1.4'

loop_
_geom_angle_atom_site_label_1
_geom_angle_atom_site_label_2
_geom_angle_atom_site_label_3
_geom_angle
_geom_angle_site_symmetry_1
_geom_angle_site_symmetry_3
_geom_angle_publ_flag
C10 O2 C19 116.73(15) . . ?
C8 N1 C13 108.53(12) . . ?
C8 N1 C15 125.69(12) . . ?
C13 N1 C15 123.41(12) . . ?
C15 N2 C16 114.77(12) . . ?
C15 N3 C18 115.30(12) . . ?
C2 C1 C6 118.08(15) . . ?
C2 C1 C7 120.66(15) . . ?
C6 C1 C7 121.25(13) . . ?
C1 C2 H2 119.6 . . ?
C3 C2 C1 120.80(17) . . ?
C3 C2 H2 119.6 . . ?
C2 C3 H3 119.8 . . ?
C4 C3 C2 120.36(17) . . ?
C4 C3 H3 119.8 . . ?
C3 C4 H4 120.0 . . ?
C3 C4 C5 119.98(17) . . ?
C5 C4 H4 120.0 . . ?
C4 C5 H5 120.2 . . ?
C4 C5 C6 119.58(17) . . ?
C6 C5 H5 120.2 . . ?
C1 C6 H6 119.4 . . ?
C5 C6 C1 121.17(15) . . ?
C5 C6 H6 119.4 . . ?
C8 C7 C1 124.48(13) . . ?
C12 C7 C1 120.65(15) . . ?
C12 C7 C8 114.77(15) . . ?
N1 C8 C9 108.09(13) . . ?
C7 C8 N1 129.08(14) . . ?
C7 C8 C9 122.75(14) . . ?
C8 C9 C14 107.78(13) . . ?
C10 C9 C8 119.62(15) . . ?
C10 C9 C14 132.59(15) . . ?
O2 C10 C9 115.83(15) . . ?
O2 C10 C11 125.36(15) . . ?
C11 C10 C9 118.81(15) . . ?
C10 C11 H11 119.9 . . ?
C10 C11 C12 120.16(15) . . ?
C12 C11 H11 119.9 . . ?
C7 C12 C11 123.67(16) . . ?
C7 C12 H12 118.2 . . ?
C11 C12 H12 118.2 . . ?
C14 C13 N1 108.68(13) . . ?
C20 C13 N1 129.15(13) . . ?
C20 C13 C14 122.15(14) . . ?
C13 C14 C9 106.90(13) . . ?
C23 C14 C9 134.19(15) . . ?
C23 C14 C13 118.91(15) . . ?
N2 C15 N1 115.96(12) . . ?
N3 C15 N1 116.14(12) . . ?
N3 C15 N2 127.90(13) . . ?
N2 C16 H16 118.5 . . ?
N2 C16 C17 122.98(14) . . ?
C17 C16 H16 118.5 . . ?
C16 C17 H17 121.7 . . ?
C16 C17 C18 116.63(14) . . ?
C18 C17 H17 121.7 . . ?
N3 C18 C17 122.32(13) . . ?
N3 C18 H18 118.8 . . ?
C17 C18 H18 118.8 . . ?
O2 C19 H19A 109.5 . . ?
O2 C19 H19B 109.5 . . ?
O2 C19 H19C 109.5 . . ?
H19A C19 H19B 109.5 . . ?
H19A C19 H19C 109.5 . . ?
H19B C19 H19C 109.5 . . ?
C13 C20 H20 121.2 . . ?
C21 C20 C13 117.61(15) . . ?
C21 C20 H20 121.2 . . ?
C20 C21 H21 119.3 . . ?
C20 C21 C22 121.32(16) . . ?
C22 C21 H21 119.3 . . ?
C21 C22 H22 119.5 . . ?
C23 C22 C21 120.99(16) . . ?
C23 C22 H22 119.5 . . ?
C14 C23 H23 120.5 . . ?
C22 C23 C14 118.99(15) . . ?
C22 C23 H23 120.5 . . ?

loop_
_geom_bond_atom_site_label_1
_geom_bond_atom_site_label_2
_geom_bond_distance
_geom_bond_site_symmetry_2
_geom_bond_publ_flag
O2 C10 1.367(2) . ?
O2 C19 1.435(2) . ?
N1 C8 1.4051(19) . ?
N1 C13 1.4071(19) . ?
N1 C15 1.4118(18) . ?
N2 C15 1.3283(19) . ?
N2 C16 1.3372(19) . ?
N3 C15 1.3279(18) . ?
N3 C18 1.3378(19) . ?
C1 C2 1.391(2) . ?
C1 C6 1.392(2) . ?
C1 C7 1.481(2) . ?
C2 H2 0.9500 . ?
C2 C3 1.380(3) . ?
C3 H3 0.9500 . ?
C3 C4 1.379(3) . ?
C4 H4 0.9500 . ?
C4 C5 1.379(3) . ?
C5 H5 0.9500 . ?
C5 C6 1.388(2) . ?
C6 H6 0.9500 . ?
C7 C8 1.403(2) . ?
C7 C12 1.392(2) . ?
C8 C9 1.407(2) . ?
C9 C10 1.399(2) . ?
C9 C14 1.445(2) . ?
C10 C11 1.375(3) . ?
C11 H11 0.9500 . ?
C11 C12 1.396(2) . ?
C12 H12 0.9500 . ?
C13 C14 1.405(2) . ?
C13 C20 1.382(2) . ?
C14 C23 1.400(2) . ?
C16 H16 0.9500 . ?
C16 C17 1.374(2) . ?
C17 H17 0.9500 . ?
C17 C18 1.377(2) . ?
C18 H18 0.9500 . ?
C19 H19A 0.9800 . ?
C19 H19B 0.9800 . ?
C19 H19C 0.9800 . ?
C20 H20 0.9500 . ?
C20 C21 1.382(2) . ?
C21 H21 0.9500 . ?
C21 C22 1.392(2) . ?
C22 H22 0.9500 . ?
C22 C23 1.375(3) . ?
C23 H23 0.9500 . ?

loop_
_geom_torsion_atom_site_label_1
_geom_torsion_atom_site_label_2
_geom_torsion_atom_site_label_3
_geom_torsion_atom_site_label_4
_geom_torsion
_geom_torsion_site_symmetry_1
_geom_torsion_site_symmetry_2
_geom_torsion_site_symmetry_3
_geom_torsion_site_symmetry_4
_geom_torsion_publ_flag
O2 C10 C11 C12 176.91(14) . . . . ?
N1 C8 C9 C10 -179.73(13) . . . . ?
N1 C8 C9 C14 1.06(15) . . . . ?
N1 C13 C14 C9 0.01(15) . . . . ?
N1 C13 C14 C23 -179.53(13) . . . . ?
N1 C13 C20 C21 179.93(14) . . . . ?
N2 C16 C17 C18 -2.2(2) . . . . ?
C1 C2 C3 C4 -0.9(2) . . . . ?
C1 C7 C8 N1 -5.2(2) . . . . ?
C1 C7 C8 C9 171.01(13) . . . . ?
C1 C7 C12 C11 -173.05(14) . . . . ?
C2 C1 C6 C5 -1.2(2) . . . . ?
C2 C1 C7 C8 131.39(16) . . . . ?
C2 C1 C7 C12 -52.4(2) . . . . ?
C2 C3 C4 C5 -0.7(3) . . . . ?
C3 C4 C5 C6 1.4(2) . . . . ?
C4 C5 C6 C1 -0.4(2) . . . . ?
C6 C1 C2 C3 1.8(2) . . . . ?
C6 C1 C7 C8 -49.8(2) . . . . ?
C6 C1 C7 C12 126.35(16) . . . . ?
C7 C1 C2 C3 -179.34(14) . . . . ?
C7 C1 C6 C5 180.00(14) . . . . ?
C7 C8 C9 C10 3.3(2) . . . . ?
C7 C8 C9 C14 -175.87(13) . . . . ?
C8 N1 C13 C14 0.65(15) . . . . ?
C8 N1 C13 C20 179.28(14) . . . . ?
C8 N1 C15 N2 144.01(14) . . . . ?
C8 N1 C15 N3 -35.94(19) . . . . ?
C8 C7 C12 C11 3.5(2) . . . . ?
C8 C9 C10 O2 -178.78(12) . . . . ?
C8 C9 C10 C11 0.9(2) . . . . ?
C8 C9 C14 C13 -0.66(16) . . . . ?
C8 C9 C14 C23 178.77(16) . . . . ?
C9 C10 C11 C12 -2.8(2) . . . . ?
C9 C14 C23 C22 179.82(16) . . . . ?
C10 C9 C14 C13 -179.73(15) . . . . ?
C10 C9 C14 C23 -0.3(3) . . . . ?
C10 C11 C12 C7 0.5(2) . . . . ?
C12 C7 C8 N1 178.40(14) . . . . ?
C12 C7 C8 C9 -5.4(2) . . . . ?
C13 N1 C8 C7 175.61(14) . . . . ?
C13 N1 C8 C9 -1.06(15) . . . . ?
C13 N1 C15 N2 -55.48(18) . . . . ?
C13 N1 C15 N3 124.57(14) . . . . ?
C13 C14 C23 C22 -0.8(2) . . . . ?
C13 C20 C21 C22 0.6(2) . . . . ?
C14 C9 C10 O2 0.2(2) . . . . ?
C14 C9 C10 C11 179.92(15) . . . . ?
C14 C13 C20 C21 -1.6(2) . . . . ?
C15 N1 C8 C7 -21.5(2) . . . . ?
C15 N1 C8 C9 161.86(12) . . . . ?
C15 N1 C13 C14 -162.75(12) . . . . ?
C15 N1 C13 C20 15.9(2) . . . . ?
C15 N2 C16 C17 1.6(2) . . . . ?
C15 N3 C18 C17 2.7(2) . . . . ?
C16 N2 C15 N1 -178.48(12) . . . . ?
C16 N2 C15 N3 1.5(2) . . . . ?
C16 C17 C18 N3 -0.1(2) . . . . ?
C18 N3 C15 N1 176.35(12) . . . . ?
C18 N3 C15 N2 -3.6(2) . . . . ?
C19 O2 C10 C9 -176.04(14) . . . . ?
C19 O2 C10 C11 4.3(2) . . . . ?
C20 C13 C14 C9 -178.73(13) . . . . ?
C20 C13 C14 C23 1.7(2) . . . . ?
C20 C21 C22 C23 0.3(2) . . . . ?
C21 C22 C23 C14 -0.2(2) . . . . ?
